data_4502237
loop_
_publ_author_name
'Awwadi, Firas'
'Haddad, Salim F.'
'Willett, Roger D.'
'Twamley, Brendan'

_publ_section_title
;
 The Analogy of C&#x2212;Br&#x00B7;&#x00B7;&#x00B7;Br&#x2212;C,
 C&#x2212;Br&#x00B7;&#x00B7;&#x00B7;Br&#x2212;Fe, and
 Fe&#x2212;Br&#x00B7;&#x00B7;&#x00B7;Br&#x2212;Fe Contacts: Crystal
 Structures of (26DAPH)FeBr4and (26DA35DBPH)2FeBr4&#x00B7;Br
;
_journal_issue 1
_journal_name_full 'Crystal Growth &amp; Design'
_journal_page_first 158
_journal_paper_doi 10.1021/cg900762s
_journal_volume 10
_journal_year 2010
_chemical_formula_sum 'C5 H8 Br4 Fe N3'
_chemical_formula_weight 485.63
_chemical_name_systematic
; 
 (2,6-Diaminopyridinium)tetrabromoferrate(III)  
;
_space_group_IT_number 14
_symmetry_cell_setting monoclinic
_symmetry_space_group_name_Hall '-P 2ybc'
_symmetry_space_group_name_H-M 'P 1 21/c 1'
_atom_sites_solution_hydrogens geom
_atom_sites_solution_primary direct
_atom_sites_solution_secondary difmap
_audit_creation_method SHELXL-97
_cell_angle_alpha 90.00
_cell_angle_beta 106.014(7)
_cell_angle_gamma 90.00
_cell_formula_units_Z 4
_cell_length_a 6.9711(8)
_cell_length_b 9.0461(13)
_cell_length_c 21.165(2)
_cell_measurement_reflns_used 34
_cell_measurement_temperature 295(2)
_cell_measurement_theta_max 17.84
_cell_measurement_theta_min 4.02
_cell_volume 1282.9(3)
_computing_cell_refinement 'Bruker XSCANS'
_computing_data_collection 'Bruker XSCANS'
_computing_data_reduction 'Bruker SHELXTL'
_computing_molecular_graphics 'XP, Bruker SHELXTL v. 5.10'
_computing_publication_material 'XCIF, Bruker SHELXTL v. 5.10'
_computing_structure_refinement 'XL, Bruker SHELXTL v. 5.10'
_computing_structure_solution 'XS, Bruker SHELXTL v. 5.10'
_diffrn_ambient_temperature 295(2)
_diffrn_measured_fraction_theta_full 0.994
_diffrn_measured_fraction_theta_max 0.994
_diffrn_measurement_device_type 'Siemens P2~1~ upgraded to P4'
_diffrn_measurement_method \w
_diffrn_radiation_monochromator graphite
_diffrn_radiation_source 'fine-focus sealed tube'
_diffrn_radiation_type MoK\a
_diffrn_radiation_wavelength 0.71073
_diffrn_reflns_av_R_equivalents 0.0731
_diffrn_reflns_av_sigmaI/netI 0.0865
_diffrn_reflns_limit_h_max 1
_diffrn_reflns_limit_h_min -8
_diffrn_reflns_limit_k_max 10
_diffrn_reflns_limit_k_min -1
_diffrn_reflns_limit_l_max 25
_diffrn_reflns_limit_l_min -24
_diffrn_reflns_number 3216
_diffrn_reflns_theta_full 24.99
_diffrn_reflns_theta_max 24.99
_diffrn_reflns_theta_min 2.00
_diffrn_standards_decay_% 'no decay was observed'
_diffrn_standards_interval_count 100
_diffrn_standards_number 3
_exptl_absorpt_coefficient_mu 13.598
_exptl_absorpt_correction_T_max 0.4239
_exptl_absorpt_correction_T_min 0.1153
_exptl_absorpt_correction_type psi-scan
_exptl_absorpt_process_details 'XPREP, Bruker SHELXTL v. 5.10'
_exptl_crystal_colour Dark_Brown
_exptl_crystal_density_diffrn 2.514
_exptl_crystal_density_method 'not measured'
_exptl_crystal_description Parallelpiped
_exptl_crystal_F_000 900
_exptl_crystal_size_max 0.3
_exptl_crystal_size_mid 0.15
_exptl_crystal_size_min 0.07
_refine_diff_density_max 0.644
_refine_diff_density_min -0.873
_refine_diff_density_rms 0.185
_refine_ls_extinction_coef 0.0093(11)
_refine_ls_extinction_expression Fc^*^=kFc[1+0.001xFc^2^\l^3^/sin(2\q)]^-1/4^
_refine_ls_extinction_method SHELXL
_refine_ls_goodness_of_fit_ref 0.996
_refine_ls_hydrogen_treatment mixed
_refine_ls_matrix_type full
_refine_ls_number_parameters 139
_refine_ls_number_reflns 2251
_refine_ls_number_restraints 4
_refine_ls_restrained_S_all 0.995
_refine_ls_R_factor_all 0.1068
_refine_ls_R_factor_gt 0.0580
_refine_ls_shift/su_max 0.725
_refine_ls_shift/su_mean 0.005
_refine_ls_structure_factor_coef Fsqd
_refine_ls_weighting_details 'calc w=1/[\s^2^(Fo^2^)+(0.0874P)^2^+0.0000P] where P=(Fo^2^+2Fc^2^)/3'
_refine_ls_weighting_scheme calc
_refine_ls_wR_factor_gt 0.1323
_refine_ls_wR_factor_ref 0.1583
_reflns_number_gt 1404
_reflns_number_total 2251
_reflns_threshold_expression >2sigma(I)
_cod_data_source_file cg900762s_si_001.cif
_cod_data_source_block p21c
_cod_depositor_comments
;
The following automatic conversions were performed:

'_symmetry_cell_setting' value 'Monoclinic' changed to 'monoclinic'
according to /home/saulius/struct/CIF-dictionaries/cif_core.dic
dictionary named 'cif_core.dic' version 2.4.2 from
2011-04-26.

'_exptl_absorpt_correction_type' value 'Psi scan'
changed to 'psi-scan' according to
/home/saulius/struct/CIF-dictionaries/cif_core.dic dictionary named
'cif_core.dic' version 2.4.2 from 2011-04-26.

Automatic conversion script
Id: cif_fix_values 1715 2011-07-08 13:25:40Z adriana 
;
_cod_original_sg_symbol_H-M 'P2(1)/c  '
_cod_database_code 4502237

loop_
_symmetry_equiv_pos_as_xyz
'x, y, z'
'-x, y+1/2, -z+1/2'
'-x, -y, -z'
'x, -y-1/2, z-1/2'

loop_
_atom_site_label
_atom_site_type_symbol
_atom_site_fract_x
_atom_site_fract_y
_atom_site_fract_z
_atom_site_U_iso_or_equiv
_atom_site_adp_type
_atom_site_occupancy
_atom_site_symmetry_multiplicity
_atom_site_calc_flag
_atom_site_refinement_flags
Br1 Br 0.06815(18) 0.16584(14) 0.04880(6) 0.0606(4) Uani 1 1 d .
Br2 Br 0.47794(16) 0.42140(14) 0.14466(6) 0.0611(4) Uani 1 1 d .
Br3 Br 0.1120(2) 0.24091(17) 0.22832(6) 0.0719(5) Uani 1 1 d .
Fe Fe 0.1511(2) 0.34252(18) 0.13208(7) 0.0481(5) Uani 1 1 d .
Br4 Br -0.05818(18) 0.54677(14) 0.09724(8) 0.0739(5) Uani 1 1 d .
N1 N 0.6443(13) 0.2944(10) 0.4025(4) 0.048(2) Uani 1 1 d .
N2 N 0.5414(17) 0.2176(14) 0.4915(6) 0.074(3) Uani 1 1 d D
C2 C 0.5181(16) 0.3109(14) 0.4405(6) 0.056(3) Uani 1 1 d .
N6 N 0.7725(18) 0.3502(13) 0.3167(6) 0.074(3) Uani 1 1 d D
C3 C 0.3751(17) 0.4176(14) 0.4224(6) 0.062(3) Uani 1 1 d .
H3A H 0.2863 0.4333 0.4475 0.075 Uiso 1 1 calc R
C6 C 0.6369(16) 0.3775(13) 0.3487(5) 0.052(3) Uani 1 1 d .
C4 C 0.3618(17) 0.4998(15) 0.3688(7) 0.066(3) Uani 1 1 d .
H4A H 0.2601 0.5694 0.3567 0.079 Uiso 1 1 calc R
C5 C 0.4924(16) 0.4859(14) 0.3307(6) 0.062(3) Uani 1 1 d .
H5A H 0.4837 0.5466 0.2946 0.075 Uiso 1 1 calc R
H2A H 0.648(8) 0.162(8) 0.500(4) 0.03(3) Uiso 1 1 d D
H1 H 0.740(9) 0.217(8) 0.418(3) 0.000(16) Uiso 1 1 d .
H6A H 0.878(8) 0.309(9) 0.344(3) 0.03(3) Uiso 1 1 d D
H2B H 0.463(15) 0.214(14) 0.518(5) 0.08(4) Uiso 1 1 d D
H6B H 0.756(13) 0.405(8) 0.281(3) 0.03(3) Uiso 1 1 d D

loop_
_atom_site_aniso_label
_atom_site_aniso_U_11
_atom_site_aniso_U_22
_atom_site_aniso_U_33
_atom_site_aniso_U_23
_atom_site_aniso_U_13
_atom_site_aniso_U_12
Br1 0.0684(8) 0.0588(8) 0.0506(7) -0.0113(6) 0.0095(6) -0.0069(6)
Br2 0.0502(7) 0.0684(9) 0.0650(8) -0.0015(6) 0.0164(6) -0.0135(6)
Br3 0.0860(9) 0.0832(10) 0.0544(8) -0.0085(7) 0.0325(7) -0.0235(8)
Fe 0.0493(9) 0.0484(9) 0.0483(9) -0.0058(8) 0.0161(7) -0.0085(7)
Br4 0.0572(8) 0.0541(8) 0.1091(12) -0.0012(7) 0.0209(7) 0.0009(6)
N1 0.048(5) 0.044(5) 0.048(6) 0.005(5) 0.007(4) 0.008(5)
N2 0.074(8) 0.088(9) 0.063(7) 0.012(7) 0.025(7) -0.001(7)
C2 0.051(6) 0.062(7) 0.055(7) -0.013(7) 0.016(6) -0.006(6)
N6 0.087(8) 0.072(8) 0.066(8) 0.013(7) 0.029(7) 0.019(7)
C3 0.059(7) 0.066(8) 0.069(8) -0.013(7) 0.030(6) 0.003(7)
C6 0.058(6) 0.052(7) 0.048(7) 0.000(6) 0.018(6) 0.017(6)
C4 0.052(7) 0.055(8) 0.084(10) -0.015(7) 0.007(7) 0.015(6)
C5 0.058(7) 0.051(7) 0.074(8) -0.007(6) 0.011(6) 0.006(6)

loop_
_atom_type_symbol
_atom_type_description
_atom_type_scat_dispersion_real
_atom_type_scat_dispersion_imag
_atom_type_scat_source
C C 0.0033 0.0016 'International Tables Vol C Tables 4.2.6.8 and 6.1.1.4'
H H 0.0000 0.0000 'International Tables Vol C Tables 4.2.6.8 and 6.1.1.4'
N N 0.0061 0.0033 'International Tables Vol C Tables 4.2.6.8 and 6.1.1.4'
Fe Fe 0.3463 0.8444 'International Tables Vol C Tables 4.2.6.8 and 6.1.1.4'
Br Br -0.2901 2.4595 'International Tables Vol C Tables 4.2.6.8 and 6.1.1.4'

loop_
_geom_angle_atom_site_label_1
_geom_angle_atom_site_label_2
_geom_angle_atom_site_label_3
_geom_angle
Br3 Fe Br1 109.14(8)
Br3 Fe Br2 111.65(8)
Br1 Fe Br2 109.07(7)
Br3 Fe Br4 112.05(8)
Br1 Fe Br4 107.44(8)
Br2 Fe Br4 107.37(8)
C2 N1 C6 124.0(10)
C2 N1 H1 112(4)
C6 N1 H1 124(4)
C2 N2 H2A 116(6)
C2 N2 H2B 125(9)
H2A N2 H2B 118(10)
N2 C2 N1 117.0(11)
N2 C2 C3 125.9(11)
N1 C2 C3 117.0(11)
C6 N6 H6A 109(6)
C4 C3 C2 120.4(10)
C4 C3 H3A 119.8
C2 C3 H3A 119.8
N6 C6 N1 117.3(10)
N6 C6 C5 123.9(11)
N1 C6 C5 118.8(10)
C3 C4 C5 122.9(11)
C3 C4 H4A 118.6
C5 C4 H4A 118.6
C6 C5 C4 116.9(12)
C6 C5 H5A 121.5
C4 C5 H5A 121.5

loop_
_geom_bond_atom_site_label_1
_geom_bond_atom_site_label_2
_geom_bond_distance
Br1 Fe 2.3309(19)
Br2 Fe 2.3319(18)
Br3 Fe 2.3180(19)
Fe Br4 2.343(2)
N1 C2 1.355(13)
N1 C6 1.353(13)
N1 H1 0.96(7)
N2 C2 1.343(16)
N2 H2A 0.87(2)
N2 H2B 0.88(2)
C2 C3 1.365(17)
N6 C6 1.329(13)
N6 H6A 0.88(2)
C3 C4 1.338(17)
C3 H3A 0.9300
C6 C5 1.382(16)
C4 C5 1.378(16)
C4 H4A 0.9300
C5 H5A 0.9300
